data_7219180
loop_
_publ_author_name
'Fang, Wen-zhong'
'Wang, Ya-Ping'
'Wang, Yi-Fan'
'Zhang, Shou-chun'
'Yi, Xiao-Yi'

_publ_section_title
;
 Anion-directed Assembly of Helical Copper(II) Complexes Based on a
 Bispyridylpyrrole Ligand: Synthesis, Structural and Magnetic Properties
;
_journal_name_full 'RSC Adv.'
_journal_paper_doi 10.1039/C4RA15191G
_journal_year 2014
_chemical_formula_sum 'C14 H10 Cu N4 O3'
_chemical_formula_weight 345.80
_chemical_name_systematic
; 
 ? 
;
_space_group_IT_number 15
_symmetry_cell_setting monoclinic
_symmetry_space_group_name_Hall '-C 2yc'
_symmetry_space_group_name_H-M 'C 1 2/c 1'
_atom_sites_solution_hydrogens geom
_atom_sites_solution_primary direct
_atom_sites_solution_secondary difmap
_audit_creation_method SHELXL-97
_audit_update_record
;
2014-07-22 deposited with the CCDC.
2014-12-23 downloaded from the CCDC.
;
_cell_angle_alpha 90.00
_cell_angle_beta 123.0260(10)
_cell_angle_gamma 90.00
_cell_formula_units_Z 8
_cell_length_a 17.6233(3)
_cell_length_b 12.3436(2)
_cell_length_c 15.2939(3)
_cell_measurement_reflns_used 9910
_cell_measurement_temperature 293(2)
_cell_measurement_theta_max 27.49
_cell_measurement_theta_min 2.76
_cell_volume 2789.40(9)
_computing_cell_refinement 'Bruker SAINT'
_computing_data_collection 'Bruker APEX2'
_computing_data_reduction 'Bruker SAINT'
_computing_molecular_graphics 'Bruker SHELXTL'
_computing_publication_material 'Bruker SHELXTL'
_computing_structure_refinement 'SHELXL-97 (Sheldrick, 2008)'
_computing_structure_solution 'SHELXS-97 (Sheldrick, 2008)'
_diffrn_ambient_temperature 293(2)
_diffrn_measured_fraction_theta_full 1.000
_diffrn_measured_fraction_theta_max 1.000
_diffrn_measurement_device_type 'Bruker APEX-II CCD'
_diffrn_measurement_method '\f and \w scans'
_diffrn_radiation_monochromator graphite
_diffrn_radiation_source 'fine-focus sealed tube'
_diffrn_radiation_type MoK\a
_diffrn_radiation_wavelength 0.71073
_diffrn_reflns_av_R_equivalents 0.0146
_diffrn_reflns_av_sigmaI/netI 0.0082
_diffrn_reflns_limit_h_max 22
_diffrn_reflns_limit_h_min -22
_diffrn_reflns_limit_k_max 16
_diffrn_reflns_limit_k_min -15
_diffrn_reflns_limit_l_max 18
_diffrn_reflns_limit_l_min -19
_diffrn_reflns_number 20205
_diffrn_reflns_theta_full 27.49
_diffrn_reflns_theta_max 27.49
_diffrn_reflns_theta_min 2.15
_exptl_absorpt_coefficient_mu 1.584
_exptl_absorpt_correction_T_max 0.7456
_exptl_absorpt_correction_T_min 0.6694
_exptl_absorpt_correction_type multi-scan
_exptl_absorpt_process_details SADABS
_exptl_crystal_colour green
_exptl_crystal_density_diffrn 1.647
_exptl_crystal_density_method 'not measured'
_exptl_crystal_description needle
_exptl_crystal_F_000 1400
_exptl_crystal_size_max 0.25
_exptl_crystal_size_mid 0.07
_exptl_crystal_size_min 0.07
_refine_diff_density_max 0.354
_refine_diff_density_min -0.523
_refine_diff_density_rms 0.081
_refine_ls_extinction_method none
_refine_ls_goodness_of_fit_ref 1.085
_refine_ls_hydrogen_treatment mixed
_refine_ls_matrix_type full
_refine_ls_number_parameters 199
_refine_ls_number_reflns 3199
_refine_ls_number_restraints 0
_refine_ls_restrained_S_all 1.085
_refine_ls_R_factor_all 0.0215
_refine_ls_R_factor_gt 0.0205
_refine_ls_shift/su_max 0.002
_refine_ls_shift/su_mean 0.000
_refine_ls_structure_factor_coef Fsqd
_refine_ls_weighting_details 'calc w=1/[\s^2^(Fo^2^)+(0.0368P)^2^+2.9288P] where P=(Fo^2^+2Fc^2^)/3'
_refine_ls_weighting_scheme calc
_refine_ls_wR_factor_gt 0.0645
_refine_ls_wR_factor_ref 0.0654
_reflns_number_gt 3043
_reflns_number_total 3199
_reflns_threshold_expression >2sigma(I)
_cod_data_source_file c4ra15191g1.cif
_cod_data_source_block yxy10_0m
_cod_depositor_comments
;
The following automatic conversions were performed:

'_symmetry_cell_setting' value 'Monoclinic' changed to 'monoclinic'
according to
/usr/data/users/saulius/crontab/automatic-downloads/rss-feeds/RSC/lib/dictionaries/cif_core.dic
dictionary named 'cif_core.dic' version 2.4.2 from 2011-04-26.

Automatic conversion script
Id: cif_fix_values 2935 2014-11-11 08:27:57Z andrius 
;
_cod_original_sg_symbol_H-M 'C2/c  '
_cod_database_code 7219180

loop_
_symmetry_equiv_pos_as_xyz
'x, y, z'
'-x, y, -z+1/2'
'x+1/2, y+1/2, z'
'-x+1/2, y+1/2, -z+1/2'
'-x, -y, -z'
'x, -y, z-1/2'
'-x+1/2, -y+1/2, -z'
'x+1/2, -y+1/2, z-1/2'

loop_
_atom_site_label
_atom_site_type_symbol
_atom_site_fract_x
_atom_site_fract_y
_atom_site_fract_z
_atom_site_U_iso_or_equiv
_atom_site_adp_type
_atom_site_occupancy
_atom_site_symmetry_multiplicity
_atom_site_calc_flag
_atom_site_refinement_flags
Cu1 Cu 1.072584(10) 0.753300(11) 0.230649(11) 0.01120(7) Uani 1 1 d .
N1 N 1.04557(7) 0.91116(8) 0.19089(8) 0.0130(2) Uani 1 1 d .
N2 N 0.91217(8) 0.75868(8) 0.13071(9) 0.0126(2) Uani 1 1 d .
N3 N 0.89602(7) 0.59748(9) 0.22902(8) 0.0154(2) Uani 1 1 d .
N4 N 1.15775(8) 0.73191(9) 0.12967(9) 0.0168(2) Uani 1 1 d .
O1 O 1.21594(8) 0.75720(8) 0.22083(9) 0.0247(2) Uani 1 1 d .
O2 O 1.07430(7) 0.72858(8) 0.10181(7) 0.01710(19) Uani 1 1 d .
O3 O 1.17583(8) 0.70973(10) 0.06447(9) 0.0313(3) Uani 1 1 d .
C1 C 1.10467(9) 0.99276(11) 0.23768(10) 0.0160(2) Uani 1 1 d .
H1A H 1.1610 0.9779 0.2974 0.019 Uiso 1 1 calc R
C2 C 1.08540(9) 1.09779(11) 0.20092(10) 0.0193(3) Uani 1 1 d .
H2A H 1.1274 1.1529 0.2358 0.023 Uiso 1 1 calc R
C3 C 1.00152(10) 1.11942(11) 0.11041(11) 0.0205(3) Uani 1 1 d .
H3A H 0.9873 1.1891 0.0829 0.025 Uiso 1 1 calc R
C4 C 0.93970(9) 1.03627(11) 0.06204(10) 0.0179(3) Uani 1 1 d .
H4A H 0.8834 1.0495 0.0016 0.021 Uiso 1 1 calc R
C5 C 0.96245(8) 0.93211(10) 0.10469(9) 0.0132(2) Uani 1 1 d .
C6 C 0.90198(8) 0.83915(10) 0.06293(9) 0.0139(2) Uani 1 1 d .
C7 C 0.84502(8) 0.80384(11) -0.03950(10) 0.0175(3) Uani 1 1 d .
H7A H 0.8265 0.8436 -0.0996 0.021 Uiso 1 1 calc R
C8 C 0.82086(8) 0.69691(12) -0.03477(10) 0.0182(3) Uani 1 1 d .
H8A H 0.7842 0.6515 -0.0910 0.022 Uiso 1 1 calc R
C9 C 0.86228(8) 0.67198(10) 0.07026(9) 0.0145(2) Uani 1 1 d .
C10 C 0.86152(8) 0.57835(10) 0.12670(10) 0.0156(2) Uani 1 1 d .
C11 C 0.83211(10) 0.47490(11) 0.08478(11) 0.0227(3) Uani 1 1 d .
H11A H 0.8079 0.4622 0.0144 0.027 Uiso 1 1 calc R
C12 C 0.83937(11) 0.39167(12) 0.14913(13) 0.0288(3) Uani 1 1 d .
H12A H 0.8199 0.3223 0.1223 0.035 Uiso 1 1 calc R
C13 C 0.87584(11) 0.41182(12) 0.25412(13) 0.0278(3) Uani 1 1 d .
H13A H 0.8815 0.3564 0.2985 0.033 Uiso 1 1 calc R
C14 C 0.90349(10) 0.51582(11) 0.29112(11) 0.0212(3) Uani 1 1 d .
H14A H 0.9281 0.5297 0.3614 0.025 Uiso 1 1 calc R

loop_
_atom_site_aniso_label
_atom_site_aniso_U_11
_atom_site_aniso_U_22
_atom_site_aniso_U_33
_atom_site_aniso_U_23
_atom_site_aniso_U_13
_atom_site_aniso_U_12
Cu1 0.01343(10) 0.00995(10) 0.01059(10) 0.00136(4) 0.00678(8) 0.00147(5)
N1 0.0144(5) 0.0127(5) 0.0127(5) 0.0014(4) 0.0078(4) 0.0000(4)
N2 0.0135(5) 0.0125(5) 0.0114(5) -0.0010(3) 0.0066(4) -0.0012(4)
N3 0.0179(5) 0.0124(5) 0.0180(5) -0.0020(4) 0.0111(4) -0.0022(4)
N4 0.0211(6) 0.0147(5) 0.0177(5) 0.0014(4) 0.0125(5) 0.0014(4)
O1 0.0185(5) 0.0345(6) 0.0171(5) -0.0002(4) 0.0071(4) -0.0025(4)
O2 0.0169(5) 0.0205(4) 0.0141(4) 0.0005(4) 0.0085(4) 0.0012(4)
O3 0.0398(6) 0.0365(6) 0.0335(6) -0.0091(5) 0.0302(5) -0.0034(5)
C1 0.0158(6) 0.0157(6) 0.0153(6) 0.0007(5) 0.0077(5) -0.0015(5)
C2 0.0241(7) 0.0143(6) 0.0207(6) -0.0007(5) 0.0130(5) -0.0045(5)
C3 0.0279(7) 0.0135(6) 0.0223(6) 0.0054(5) 0.0151(6) 0.0024(5)
C4 0.0185(6) 0.0180(6) 0.0159(6) 0.0053(5) 0.0086(5) 0.0035(5)
C5 0.0147(5) 0.0153(6) 0.0111(5) 0.0014(4) 0.0080(4) 0.0011(4)
C6 0.0132(5) 0.0155(6) 0.0134(5) 0.0019(4) 0.0075(4) 0.0013(4)
C7 0.0144(6) 0.0240(7) 0.0125(5) 0.0009(5) 0.0062(5) -0.0002(5)
C8 0.0159(6) 0.0239(7) 0.0139(6) -0.0049(5) 0.0075(5) -0.0042(5)
C9 0.0133(5) 0.0158(6) 0.0148(5) -0.0044(5) 0.0079(4) -0.0020(4)
C10 0.0146(5) 0.0158(6) 0.0176(6) -0.0039(5) 0.0096(5) -0.0026(5)
C11 0.0261(7) 0.0179(7) 0.0244(7) -0.0078(5) 0.0140(6) -0.0061(5)
C12 0.0368(8) 0.0140(6) 0.0381(8) -0.0076(6) 0.0220(7) -0.0082(6)
C13 0.0388(8) 0.0146(6) 0.0352(8) 0.0020(6) 0.0234(7) -0.0044(6)
C14 0.0278(7) 0.0159(6) 0.0231(7) 0.0004(5) 0.0158(6) -0.0024(5)

loop_
_atom_type_symbol
_atom_type_description
_atom_type_scat_dispersion_real
_atom_type_scat_dispersion_imag
_atom_type_scat_source
C C 0.0033 0.0016 'International Tables Vol C Tables 4.2.6.8 and 6.1.1.4'
H H 0.0000 0.0000 'International Tables Vol C Tables 4.2.6.8 and 6.1.1.4'
Cu Cu 0.3201 1.2651 'International Tables Vol C Tables 4.2.6.8 and 6.1.1.4'
N N 0.0061 0.0033 'International Tables Vol C Tables 4.2.6.8 and 6.1.1.4'
O O 0.0106 0.0060 'International Tables Vol C Tables 4.2.6.8 and 6.1.1.4'

loop_
_geom_angle_atom_site_label_1
_geom_angle_atom_site_label_2
_geom_angle_atom_site_label_3
_geom_angle
_geom_angle_site_symmetry_1
_geom_angle_site_symmetry_3
N2 Cu1 N3 81.35(4) 2_755 2_755
N2 Cu1 O2 170.08(4) 2_755 .
N3 Cu1 O2 90.40(4) 2_755 .
N2 Cu1 N1 99.30(4) 2_755 .
N3 Cu1 N1 177.85(4) 2_755 .
O2 Cu1 N1 88.76(4) . .
N2 Cu1 N2 96.15(4) 2_755 .
N3 Cu1 N2 104.92(4) 2_755 .
O2 Cu1 N2 91.26(4) . .
N1 Cu1 N2 77.07(4) . .
N2 Cu1 Cu1 53.73(3) 2_755 2_755
N3 Cu1 Cu1 93.61(3) 2_755 2_755
O2 Cu1 Cu1 132.90(3) . 2_755
N1 Cu1 Cu1 88.41(3) . 2_755
N2 Cu1 Cu1 42.53(3) . 2_755
C1 N1 C5 119.20(11) . .
C1 N1 Cu1 125.23(8) . .
C5 N1 Cu1 115.37(8) . .
C9 N2 C6 106.42(11) . .
C9 N2 Cu1 110.90(8) . 2_755
C6 N2 Cu1 135.60(8) . 2_755
C9 N2 Cu1 120.86(8) . .
C6 N2 Cu1 97.25(8) . .
Cu1 N2 Cu1 83.74(4) 2_755 .
C14 N3 C10 119.72(11) . .
C14 N3 Cu1 126.83(9) . 2_755
C10 N3 Cu1 113.42(9) . 2_755
O3 N4 O1 123.12(13) . .
O3 N4 O2 118.49(12) . .
O1 N4 O2 118.39(11) . .
N4 O2 Cu1 107.15(8) . .
N1 C1 C2 122.75(12) . .
N1 C1 H1A 118.6 . .
C2 C1 H1A 118.6 . .
C1 C2 C3 118.49(12) . .
C1 C2 H2A 120.8 . .
C3 C2 H2A 120.8 . .
C4 C3 C2 119.31(12) . .
C4 C3 H3A 120.3 . .
C2 C3 H3A 120.3 . .
C3 C4 C5 119.43(12) . .
C3 C4 H4A 120.3 . .
C5 C4 H4A 120.3 . .
N1 C5 C4 120.75(11) . .
N1 C5 C6 114.84(11) . .
C4 C5 C6 124.41(11) . .
N2 C6 C7 109.88(11) . .
N2 C6 C5 118.37(11) . .
C7 C6 C5 130.33(11) . .
C6 C7 C8 106.85(11) . .
C6 C7 H7A 126.6 . .
C8 C7 H7A 126.6 . .
C9 C8 C7 106.59(11) . .
C9 C8 H8A 126.7 . .
C7 C8 H8A 126.7 . .
N2 C9 C8 110.23(11) . .
N2 C9 C10 115.56(11) . .
C8 C9 C10 134.18(12) . .
N3 C10 C11 120.68(12) . .
N3 C10 C9 113.92(11) . .
C11 C10 C9 125.35(12) . .
C12 C11 C10 119.13(13) . .
C12 C11 H11A 120.4 . .
C10 C11 H11A 120.4 . .
C11 C12 C13 119.74(13) . .
C11 C12 H12A 120.1 . .
C13 C12 H12A 120.1 . .
C14 C13 C12 118.57(14) . .
C14 C13 H13A 120.7 . .
C12 C13 H13A 120.7 . .
N3 C14 C13 122.15(13) . .
N3 C14 H14A 118.9 . .
C13 C14 H14A 118.9 . .

loop_
_geom_bond_atom_site_label_1
_geom_bond_atom_site_label_2
_geom_bond_distance
_geom_bond_site_symmetry_2
Cu1 N2 1.9878(12) 2_755
Cu1 N3 2.0035(11) 2_755
Cu1 O2 2.0104(10) .
Cu1 N1 2.0194(10) .
Cu1 N2 2.3712(12) .
Cu1 Cu1 2.9234(3) 2_755
N1 C1 1.3413(16) .
N1 C5 1.3585(15) .
N2 C9 1.3737(15) .
N2 C6 1.3750(16) .
N2 Cu1 1.9878(12) 2_755
N3 C14 1.3413(17) .
N3 C10 1.3554(16) .
N3 Cu1 2.0035(11) 2_755
N4 O3 1.2318(16) .
N4 O1 1.2387(17) .
N4 O2 1.2896(15) .
C1 C2 1.3799(18) .
C1 H1A 0.9300 .
C2 C3 1.3936(19) .
C2 H2A 0.9300 .
C3 C4 1.3818(19) .
C3 H3A 0.9300 .
C4 C5 1.3979(17) .
C4 H4A 0.9300 .
C5 C6 1.4555(17) .
C6 C7 1.3919(17) .
C7 C8 1.401(2) .
C7 H7A 0.9300 .
C8 C9 1.3891(17) .
C8 H8A 0.9300 .
C9 C10 1.4468(18) .
C10 C11 1.3958(18) .
C11 C12 1.380(2) .
C11 H11A 0.9300 .
C12 C13 1.389(2) .
C12 H12A 0.9300 .
C13 C14 1.380(2) .
C13 H13A 0.9300 .
C14 H14A 0.9300 .

loop_
_geom_torsion_atom_site_label_1
_geom_torsion_atom_site_label_2
_geom_torsion_atom_site_label_3
_geom_torsion_atom_site_label_4
_geom_torsion
_geom_torsion_site_symmetry_1
_geom_torsion_site_symmetry_4
N2 Cu1 N1 C1 68.03(11) 2_755 .
N3 Cu1 N1 C1 -39.3(11) 2_755 .
O2 Cu1 N1 C1 -106.16(10) . .
N2 Cu1 N1 C1 162.27(11) . .
Cu1 Cu1 N1 C1 120.86(10) 2_755 .
N2 Cu1 N1 C5 -117.15(9) 2_755 .
N3 Cu1 N1 C5 135.5(11) 2_755 .
O2 Cu1 N1 C5 68.66(9) . .
N2 Cu1 N1 C5 -22.92(8) . .
Cu1 Cu1 N1 C5 -64.32(8) 2_755 .
N2 Cu1 N2 C9 -114.49(9) 2_755 .
N3 Cu1 N2 C9 -31.83(10) 2_755 .
O2 Cu1 N2 C9 58.91(10) . .
N1 Cu1 N2 C9 147.35(10) . .
Cu1 Cu1 N2 C9 -110.64(10) 2_755 .
N2 Cu1 N2 C6 131.44(6) 2_755 .
N3 Cu1 N2 C6 -145.91(7) 2_755 .
O2 Cu1 N2 C6 -55.16(8) . .
N1 Cu1 N2 C6 33.27(7) . .
Cu1 Cu1 N2 C6 135.29(9) 2_755 .
N2 Cu1 N2 Cu1 -3.85(6) 2_755 2_755
N3 Cu1 N2 Cu1 78.81(4) 2_755 2_755
O2 Cu1 N2 Cu1 169.55(4) . 2_755
N1 Cu1 N2 Cu1 -102.01(4) . 2_755
O3 N4 O2 Cu1 174.04(10) . .
O1 N4 O2 Cu1 -5.91(14) . .
N2 Cu1 O2 N4 -47.7(3) 2_755 .
N3 Cu1 O2 N4 -81.15(8) 2_755 .
N1 Cu1 O2 N4 96.88(8) . .
N2 Cu1 O2 N4 173.92(8) . .
Cu1 Cu1 O2 N4 -176.45(6) 2_755 .
C5 N1 C1 C2 -1.19(19) . .
Cu1 N1 C1 C2 173.44(10) . .
N1 C1 C2 C3 -1.1(2) . .
C1 C2 C3 C4 1.7(2) . .
C2 C3 C4 C5 -0.1(2) . .
C1 N1 C5 C4 2.86(17) . .
Cu1 N1 C5 C4 -172.29(9) . .
C1 N1 C5 C6 -177.14(11) . .
Cu1 N1 C5 C6 7.71(13) . .
C3 C4 C5 N1 -2.25(19) . .
C3 C4 C5 C6 177.76(12) . .
C9 N2 C6 C7 0.84(14) . .
Cu1 N2 C6 C7 -145.51(11) 2_755 .
Cu1 N2 C6 C7 126.05(9) . .
C9 N2 C6 C5 -166.95(11) . .
Cu1 N2 C6 C5 46.70(18) 2_755 .
Cu1 N2 C6 C5 -41.74(12) . .
N1 C5 C6 N2 29.13(16) . .
C4 C5 C6 N2 -150.87(12) . .
N1 C5 C6 C7 -135.74(14) . .
C4 C5 C6 C7 44.3(2) . .
N2 C6 C7 C8 -1.38(15) . .
C5 C6 C7 C8 164.48(13) . .
C6 C7 C8 C9 1.36(15) . .
C6 N2 C9 C8 0.04(14) . .
Cu1 N2 C9 C8 155.53(9) 2_755 .
Cu1 N2 C9 C8 -109.18(11) . .
C6 N2 C9 C10 -178.26(11) . .
Cu1 N2 C9 C10 -22.78(13) 2_755 .
Cu1 N2 C9 C10 72.51(13) . .
C7 C8 C9 N2 -0.89(15) . .
C7 C8 C9 C10 176.98(14) . .
C14 N3 C10 C11 1.17(19) . .
Cu1 N3 C10 C11 -176.92(10) 2_755 .
C14 N3 C10 C9 -176.53(12) . .
Cu1 N3 C10 C9 5.37(13) 2_755 .
N2 C9 C10 N3 11.73(16) . .
C8 C9 C10 N3 -166.06(14) . .
N2 C9 C10 C11 -165.86(12) . .
C8 C9 C10 C11 16.4(2) . .
N3 C10 C11 C12 -0.6(2) . .
C9 C10 C11 C12 176.82(13) . .
C10 C11 C12 C13 -0.2(2) . .
C11 C12 C13 C14 0.4(2) . .
C10 N3 C14 C13 -0.9(2) . .
Cu1 N3 C14 C13 176.87(11) 2_755 .
C12 C13 C14 N3 0.1(2) . .
